data_7062797
loop_
_publ_author_name
'Gayathri, Sekar'
'Kalaipriya, Ramajayam'
'Viswanathamurthi, Periasamy'
'Raju, Saravanan'
'Hrobarik, Peter'

_publ_section_title
;
 Ruthenium(II) CNN Pincer Complexes as Efficient Catalysts in Oxidative
 Annulation of Aromatic Acids with Alkynes to Isocoumarins
;
_journal_name_full 'New Journal of Chemistry'
_journal_paper_doi 10.1039/D3NJ03745B
_journal_year 2023
_chemical_formula_moiety 'C60 H47 As2 N3 O2 Ru, C6 H6'
_chemical_formula_sum 'C66 H53 As2 N3 O2 Ru'
_chemical_formula_weight 1171.02
_space_group_crystal_system monoclinic
_space_group_IT_number 14
_space_group_name_Hall '-P 2yn'
_space_group_name_H-M_alt 'P 1 21/n 1'
_atom_sites_solution_hydrogens geom
_audit_creation_method SHELXL-2019/2
_audit_update_record
;
2023-09-16 deposited with the CCDC.	2023-10-11 downloaded from the CCDC.
;
_cell_angle_alpha 90
_cell_angle_beta 91.021(5)
_cell_angle_gamma 90
_cell_formula_units_Z 4
_cell_length_a 9.5967(13)
_cell_length_b 23.825(3)
_cell_length_c 24.227(4)
_cell_measurement_reflns_used 9937
_cell_measurement_temperature 120(2)
_cell_measurement_theta_max 28.27
_cell_measurement_theta_min 2.40
_cell_volume 5538.4(14)
_computing_cell_refinement 'Bruker SAINT'
_computing_data_collection 'Bruker APEX2'
_computing_data_reduction 'Bruker SAINT'
_computing_molecular_graphics 'Bruker SHELXTL'
_computing_publication_material 'Bruker SHELXTL'
_computing_structure_refinement 'SHELXL-2019/2 (Sheldrick, 2019)'
_computing_structure_solution 'SHELXS-97 (Sheldrick 2008)'
_diffrn_ambient_temperature 120(2)
_diffrn_measured_fraction_theta_full 0.986
_diffrn_measured_fraction_theta_max 0.981
_diffrn_measurement_device_type 'Bruker APEX-II CCD'
_diffrn_measurement_method '\f and \w scans'
_diffrn_radiation_type MoK\a
_diffrn_radiation_wavelength 0.71073
_diffrn_reflns_av_R_equivalents 0.0481
_diffrn_reflns_av_unetI/netI 0.0894
_diffrn_reflns_Laue_measured_fraction_full 0.986
_diffrn_reflns_Laue_measured_fraction_max 0.981
_diffrn_reflns_limit_h_max 12
_diffrn_reflns_limit_h_min -12
_diffrn_reflns_limit_k_max 24
_diffrn_reflns_limit_k_min -30
_diffrn_reflns_limit_l_max 30
_diffrn_reflns_limit_l_min -23
_diffrn_reflns_number 24755
_diffrn_reflns_point_group_measured_fraction_full 0.986
_diffrn_reflns_point_group_measured_fraction_max 0.981
_diffrn_reflns_theta_full 25.242
_diffrn_reflns_theta_max 26.733
_diffrn_reflns_theta_min 2.425
_exptl_absorpt_coefficient_mu 1.516
_exptl_absorpt_correction_type none
_exptl_crystal_colour brown
_exptl_crystal_density_diffrn 1.404
_exptl_crystal_description NEEDLE
_exptl_crystal_F_000 2384
_exptl_crystal_size_max 0.183
_exptl_crystal_size_mid 0.110
_exptl_crystal_size_min 0.110
_refine_diff_density_max 1.786
_refine_diff_density_min -0.753
_refine_diff_density_rms 0.116
_refine_ls_extinction_method none
_refine_ls_goodness_of_fit_ref 1.028
_refine_ls_hydrogen_treatment constr
_refine_ls_matrix_type full
_refine_ls_number_parameters 633
_refine_ls_number_reflns 11534
_refine_ls_number_restraints 201
_refine_ls_restrained_S_all 1.022
_refine_ls_R_factor_all 0.1148
_refine_ls_R_factor_gt 0.0682
_refine_ls_shift/su_max 0.000
_refine_ls_shift/su_mean 0.000
_refine_ls_structure_factor_coef Fsqd
_refine_ls_weighting_details 'w=1/[\s^2^(Fo^2^)+(0.0753P)^2^+12.8338P] where P=(Fo^2^+2Fc^2^)/3'
_refine_ls_weighting_scheme calc
_refine_ls_wR_factor_gt 0.1547
_refine_ls_wR_factor_ref 0.1766
_reflns_Friedel_coverage 0.000
_reflns_number_gt 7423
_reflns_number_total 11534
_reflns_threshold_expression 'I > 2\s(I)'
_cod_data_source_file d3nj03745b2.cif
_cod_data_source_block complex_4
_cod_original_cell_volume 5538.5(14)
_cod_original_sg_symbol_H-M 'P 21/n'
_cod_database_code 7062797
_shelx_shelxl_version_number 2019/2
_shelx_space_group_comment
;
The symmetry employed for this shelxl refinement is uniquely defined
by the following loop, which should always be used as a source of
symmetry information in preference to the above space-group names.
They are only intended as comments.
;
_shelx_estimated_absorpt_t_min 0.769
_shelx_estimated_absorpt_t_max 0.851

loop_
_space_group_symop_operation_xyz
'x, y, z'
'-x+1/2, y+1/2, -z+1/2'
'-x, -y, -z'
'x-1/2, -y-1/2, z-1/2'

loop_
_atom_site_label
_atom_site_type_symbol
_atom_site_fract_x
_atom_site_fract_y
_atom_site_fract_z
_atom_site_U_iso_or_equiv
_atom_site_adp_type
_atom_site_occupancy
_atom_site_site_symmetry_order
_atom_site_calc_flag
_atom_site_refinement_flags_posn
_atom_site_refinement_flags_adp
_atom_site_refinement_flags_occupancy
_atom_site_disorder_assembly
_atom_site_disorder_group
Ru1 Ru 0.49179(5) 0.40167(2) 0.25475(2) 0.02498(14) Uani 1 1 d . . . . .
As2 As 0.44655(6) 0.31257(3) 0.30585(3) 0.02826(17) Uani 1 1 d . . . . .
As1 As 0.56177(7) 0.48538(3) 0.20217(3) 0.03083(17) Uani 1 1 d D U . . .
N3 N 0.6100(5) 0.4293(2) 0.3212(2) 0.0302(12) Uani 1 1 d . . . . .
N2 N 0.7487(5) 0.4159(2) 0.3254(2) 0.0347(13) Uani 1 1 d . . . . .
N1 N 0.7056(3) 0.36871(12) 0.23976(12) 0.0298(12) Uani 1 1 d G . . . .
C8 C 0.7907(4) 0.38280(14) 0.28468(12) 0.0348(15) Uani 1 1 d G . . . .
C9 C 0.9269(3) 0.36311(16) 0.28780(13) 0.0475(19) Uani 1 1 d G . . . .
H9 H 0.985070 0.372730 0.318498 0.057 Uiso 1 1 calc R U . . .
C10 C 0.9781(3) 0.32934(16) 0.24599(14) 0.051(2) Uani 1 1 d G . . . .
H10 H 1.071219 0.315878 0.248122 0.061 Uiso 1 1 calc R U . . .
C11 C 0.8930(3) 0.31525(11) 0.20107(12) 0.0418(17) Uani 1 1 d G . . . .
C12 C 0.7568(2) 0.33494(10) 0.19795(10) 0.0335(15) Uani 1 1 d G . . . .
C13 C 0.6717(3) 0.32086(15) 0.15303(12) 0.0374(16) Uani 1 1 d G . . . .
H13 H 0.578545 0.334321 0.150899 0.045 Uiso 1 1 calc R U . . .
C14 C 0.7228(4) 0.28709(16) 0.11122(12) 0.054(2) Uani 1 1 d G . . . .
H14 H 0.664689 0.277469 0.080521 0.065 Uiso 1 1 calc R U . . .
C15 C 0.8591(5) 0.26740(16) 0.11434(14) 0.065(3) Uani 1 1 d G . . . .
H15 H 0.894068 0.244322 0.085767 0.079 Uiso 1 1 calc R U . . .
C16 C 0.9442(4) 0.28148(15) 0.15926(15) 0.057(2) Uani 1 1 d G . . . .
H16 H 1.037305 0.268025 0.161391 0.069 Uiso 1 1 calc R U . . .
O1 O 0.2771(5) 0.3683(2) 0.1690(2) 0.0585(15) Uani 1 1 d . . . . .
C49 C 0.3387(6) 0.3085(3) 0.3737(3) 0.0322(14) Uani 1 1 d . . . . .
O2 O 0.7648(6) 0.5014(2) 0.3958(2) 0.0628(15) Uani 1 1 d . . . . .
H2 H 0.798731 0.480548 0.371575 0.094 Uiso 1 1 calc R U . . .
C43 C 0.3607(6) 0.2515(3) 0.2628(3) 0.0314(14) Uani 1 1 d . . . . .
C7 C 0.5517(7) 0.4604(3) 0.3591(3) 0.0318(14) Uani 1 1 d . . . . .
C17 C 0.3644(7) 0.3805(3) 0.2001(3) 0.0355(15) Uani 1 1 d . . . . .
C6 C 0.4048(7) 0.4720(3) 0.3468(3) 0.0324(15) Uani 1 1 d . . . . .
C25 C 0.6558(7) 0.5447(3) 0.2441(3) 0.0355(15) Uani 1 1 d . . . . .
C31 C 0.4233(7) 0.5309(3) 0.1628(3) 0.0349(15) Uani 1 1 d . . . . .
C54 C 0.3582(7) 0.2641(3) 0.4100(3) 0.0430(17) Uani 1 1 d . . . . .
H54 H 0.427568 0.236754 0.402744 0.052 Uiso 1 1 calc R U . . .
C60 C 0.6839(7) 0.2995(3) 0.3798(3) 0.0396(16) Uani 1 1 d . . . . .
H60 H 0.637326 0.326867 0.401288 0.047 Uiso 1 1 calc R U . . .
C37A C 0.6991(13) 0.4688(6) 0.1459(5) 0.0333(19) Uani 0.48(3) 1 d DG U P A 1
C42A C 0.8338(13) 0.4511(6) 0.1589(7) 0.042(2) Uani 0.48(3) 1 d DG U P A 1
H42A H 0.864872 0.449901 0.196334 0.051 Uiso 0.48(3) 1 calc R U P A 1
C41A C 0.9230(14) 0.4352(6) 0.1171(9) 0.053(3) Uani 0.48(3) 1 d DG U P A 1
H41A H 1.015062 0.423161 0.125987 0.063 Uiso 0.48(3) 1 calc R U P A 1
C40A C 0.878(2) 0.4370(7) 0.0623(8) 0.066(3) Uani 0.48(3) 1 d DG U P A 1
H40A H 0.938538 0.426175 0.033789 0.079 Uiso 0.48(3) 1 calc R U P A 1
C39A C 0.743(2) 0.4547(7) 0.0494(5) 0.074(4) Uani 0.48(3) 1 d DG U P A 1
H39A H 0.711822 0.455929 0.011936 0.089 Uiso 0.48(3) 1 calc R U P A 1
C38A C 0.6537(18) 0.4706(6) 0.0912(5) 0.050(3) Uani 0.48(3) 1 d DG U P A 1
H38A H 0.561629 0.482670 0.082282 0.060 Uiso 0.48(3) 1 calc R U P A 1
C48 C 0.4048(8) 0.2423(3) 0.2090(3) 0.0442(18) Uani 1 1 d . . . . .
H48 H 0.471901 0.266784 0.193500 0.053 Uiso 1 1 calc R U . . .
C55 C 0.6210(7) 0.2782(3) 0.3322(3) 0.0354(15) Uani 1 1 d . . . . .
C18 C 0.6308(7) 0.4817(3) 0.4095(3) 0.0422(17) Uani 1 1 d . . . . .
H18 H 0.577784 0.514600 0.423862 0.051 Uiso 1 1 calc R U . . .
C1 C 0.3460(6) 0.4481(2) 0.2972(3) 0.0295(14) Uani 1 1 d . . . . .
C50 C 0.2369(7) 0.3479(3) 0.3845(3) 0.0396(16) Uani 1 1 d . . . . .
H50 H 0.220947 0.378207 0.359659 0.048 Uiso 1 1 calc R U . . .
C5 C 0.3209(8) 0.5047(3) 0.3816(3) 0.0455(18) Uani 1 1 d . . . . .
H5 H 0.360878 0.520642 0.414204 0.055 Uiso 1 1 calc R U . . .
C3 C 0.1256(8) 0.4915(3) 0.3214(3) 0.0474(19) Uani 1 1 d . . . . .
H3 H 0.030142 0.497877 0.312406 0.057 Uiso 1 1 calc R U . . .
C30 C 0.5753(8) 0.5729(3) 0.2829(3) 0.0435(17) Uani 1 1 d . . . . .
H30 H 0.480714 0.562585 0.287761 0.052 Uiso 1 1 calc R U . . .
C2 C 0.2060(7) 0.4594(3) 0.2857(3) 0.0370(16) Uani 1 1 d . . . . .
H2A H 0.164233 0.444981 0.252758 0.044 Uiso 1 1 calc R U . . .
C47 C 0.3530(8) 0.1988(3) 0.1781(3) 0.051(2) Uani 1 1 d . . . . .
H47 H 0.383734 0.193363 0.141436 0.061 Uiso 1 1 calc R U . . .
C4 C 0.1810(8) 0.5141(3) 0.3692(3) 0.054(2) Uani 1 1 d . . . . .
H4 H 0.124785 0.535665 0.393124 0.064 Uiso 1 1 calc R U . . .
C19 C 0.6340(8) 0.4373(3) 0.4556(3) 0.0448(18) Uani 1 1 d . . . . .
C53 C 0.2783(9) 0.2590(4) 0.4566(3) 0.056(2) Uani 1 1 d . . . . .
H53 H 0.291885 0.228215 0.481129 0.067 Uiso 1 1 calc R U . . .
C56 C 0.6872(8) 0.2373(3) 0.3018(3) 0.0464(18) Uani 1 1 d . . . . .
H56 H 0.643363 0.222067 0.269718 0.056 Uiso 1 1 calc R U . . .
C32 C 0.4644(8) 0.5812(3) 0.1386(3) 0.0468(18) Uani 1 1 d . . . . .
H32 H 0.558519 0.593132 0.142154 0.056 Uiso 1 1 calc R U . . .
C59 C 0.8147(8) 0.2807(4) 0.3958(3) 0.053(2) Uani 1 1 d . . . . .
H59 H 0.858560 0.295654 0.428056 0.064 Uiso 1 1 calc R U . . .
C51 C 0.1586(8) 0.3430(3) 0.4314(3) 0.055(2) Uani 1 1 d . . . . .
H51 H 0.089636 0.370380 0.439080 0.066 Uiso 1 1 calc R U . . .
C26 C 0.7933(8) 0.5601(3) 0.2389(4) 0.054(2) Uani 1 1 d . . . . .
H26 H 0.849559 0.541141 0.213012 0.065 Uiso 1 1 calc R U . . .
C20 C 0.5107(9) 0.4163(3) 0.4765(3) 0.055(2) Uani 1 1 d . . . . .
H20 H 0.424540 0.429800 0.461864 0.066 Uiso 1 1 calc R U . . .
C33 C 0.3699(10) 0.6137(3) 0.1095(3) 0.059(2) Uani 1 1 d . . . . .
H33 H 0.399449 0.647416 0.092337 0.071 Uiso 1 1 calc R U . . .
C24 C 0.7566(9) 0.4178(4) 0.4781(3) 0.059(2) Uani 1 1 d . . . . .
H24 H 0.842451 0.431712 0.464674 0.070 Uiso 1 1 calc R U . . .
C52 C 0.1793(8) 0.2988(4) 0.4671(3) 0.054(2) Uani 1 1 d . . . . .
H52 H 0.124493 0.295869 0.499246 0.065 Uiso 1 1 calc R U . . .
C57 C 0.8193(8) 0.2184(3) 0.3188(4) 0.059(2) Uani 1 1 d . . . . .
H57 H 0.865774 0.190353 0.298273 0.071 Uiso 1 1 calc R U . . .
C58 C 0.8815(8) 0.2409(4) 0.3657(4) 0.056(2) Uani 1 1 d . . . . .
H58 H 0.971586 0.228431 0.377082 0.067 Uiso 1 1 calc R U . . .
C29 C 0.6333(10) 0.6159(3) 0.3141(4) 0.062(2) Uani 1 1 d . . . . .
H29 H 0.578260 0.635381 0.340043 0.075 Uiso 1 1 calc R U . . .
C36 C 0.2852(8) 0.5159(3) 0.1570(4) 0.059(2) Uani 1 1 d . . . . .
H36 H 0.254501 0.481867 0.173323 0.071 Uiso 1 1 calc R U . . .
C44 C 0.2638(8) 0.2159(3) 0.2837(3) 0.053(2) Uani 1 1 d . . . . .
H44 H 0.230570 0.221684 0.319989 0.063 Uiso 1 1 calc R U . . .
C28 C 0.7716(10) 0.6303(3) 0.3074(4) 0.069(3) Uani 1 1 d . . . . .
H28 H 0.810967 0.659895 0.328842 0.083 Uiso 1 1 calc R U . . .
C27 C 0.8512(9) 0.6029(3) 0.2708(4) 0.067(3) Uani 1 1 d . . . . .
H27 H 0.946419 0.612774 0.266809 0.080 Uiso 1 1 calc R U . . .
C46 C 0.2564(9) 0.1627(3) 0.2001(4) 0.057(2) Uani 1 1 d . . . . .
H46 H 0.220383 0.132142 0.178983 0.069 Uiso 1 1 calc R U . . .
C34 C 0.2320(9) 0.5972(4) 0.1052(4) 0.062(2) Uani 1 1 d . . . . .
H34 H 0.166422 0.620179 0.085922 0.074 Uiso 1 1 calc R U . . .
C35 C 0.1901(8) 0.5485(4) 0.1284(4) 0.071(3) Uani 1 1 d . . . . .
H35 H 0.095683 0.536938 0.124879 0.085 Uiso 1 1 calc R U . . .
C45 C 0.2136(10) 0.1717(4) 0.2527(4) 0.074(3) Uani 1 1 d . . . . .
H45 H 0.147565 0.146844 0.268256 0.089 Uiso 1 1 calc R U . . .
C21 C 0.5093(12) 0.3764(4) 0.5176(4) 0.073(3) Uani 1 1 d . . . . .
H21 H 0.423690 0.361916 0.530549 0.088 Uiso 1 1 calc R U . . .
C23 C 0.7580(12) 0.3779(4) 0.5202(4) 0.073(3) Uani 1 1 d . . . . .
H23 H 0.844482 0.364958 0.535092 0.087 Uiso 1 1 calc R U . . .
C22 C 0.6376(13) 0.3575(4) 0.5401(4) 0.079(3) Uani 1 1 d . . . . .
H22 H 0.639164 0.330629 0.569079 0.095 Uiso 1 1 calc R U . . .
C1T C 0.208(3) 0.3821(11) -0.0027(12) 0.211(8) Uani 0.5 1 d DG U P B 1
H1T H 0.156312 0.412051 -0.018687 0.253 Uiso 0.5 1 calc R U P B 1
C6T C 0.140(2) 0.3345(13) 0.0161(12) 0.190(7) Uani 0.5 1 d DG U P B 1
H6T H 0.041327 0.331946 0.012894 0.228 Uiso 0.5 1 calc R U P B 1
C5T C 0.216(3) 0.2906(10) 0.0395(11) 0.184(7) Uani 0.5 1 d DG U P B 1
H5T H 0.169219 0.258088 0.052366 0.221 Uiso 0.5 1 calc R U P B 1
C4T C 0.360(3) 0.2943(11) 0.0442(11) 0.168(6) Uani 0.5 1 d DG U P B 1
H4T H 0.412097 0.264333 0.060258 0.201 Uiso 0.5 1 calc R U P B 1
C3T C 0.4285(19) 0.3419(14) 0.0255(14) 0.199(7) Uani 0.5 1 d DG U P B 1
H3T H 0.527084 0.344438 0.028677 0.239 Uiso 0.5 1 calc R U P B 1
C2T C 0.353(3) 0.3858(11) 0.0020(14) 0.221(7) Uani 0.5 1 d DG U P B 1
H2T H 0.399194 0.418297 -0.010795 0.265 Uiso 0.5 1 calc R U P B 1
C5S C 0.195(3) 0.3895(12) -0.0439(11) 0.211(8) Uani 0.5 1 d DG U P C 2
H5S H 0.166708 0.416752 -0.070300 0.253 Uiso 0.5 1 calc R U P C 2
C6S C 0.313(3) 0.3988(11) -0.0110(14) 0.221(7) Uani 0.5 1 d DG U P C 2
H6S H 0.365360 0.432448 -0.015041 0.265 Uiso 0.5 1 calc R U P C 2
C1S C 0.355(2) 0.3589(14) 0.0277(13) 0.199(7) Uani 0.5 1 d DG U P C 2
H1S H 0.436084 0.365246 0.050086 0.239 Uiso 0.5 1 calc R U P C 2
C2S C 0.279(3) 0.3096(11) 0.0335(11) 0.168(6) Uani 0.5 1 d DG U P C 2
H2S H 0.308158 0.282348 0.059953 0.201 Uiso 0.5 1 calc R U P C 2
C3S C 0.161(3) 0.3003(10) 0.0007(12) 0.184(7) Uani 0.5 1 d DG U P C 2
H3S H 0.109507 0.266652 0.004695 0.221 Uiso 0.5 1 calc R U P C 2
C4S C 0.119(2) 0.3402(13) -0.0380(10) 0.190(7) Uani 0.5 1 d DG U P C 2
H4S H 0.038780 0.333853 -0.060432 0.228 Uiso 0.5 1 calc R U P C 2
C37 C 0.6762(13) 0.4668(6) 0.1373(5) 0.0333(19) Uani 0.52(3) 1 d DG U P A 2
C42 C 0.8155(12) 0.4522(6) 0.1446(6) 0.042(2) Uani 0.52(3) 1 d DG U P A 2
H42 H 0.857289 0.453096 0.180490 0.051 Uiso 0.52(3) 1 calc R U P A 2
C41 C 0.8938(14) 0.4362(6) 0.0995(8) 0.053(3) Uani 0.52(3) 1 d DG U P A 2
H41 H 0.989022 0.426221 0.104555 0.063 Uiso 0.52(3) 1 calc R U P A 2
C40 C 0.833(2) 0.4349(6) 0.0471(7) 0.066(3) Uani 0.52(3) 1 d DG U P A 2
H40 H 0.886209 0.423955 0.016276 0.079 Uiso 0.52(3) 1 calc R U P A 2
C39 C 0.693(2) 0.4495(6) 0.0398(4) 0.074(4) Uani 0.52(3) 1 d DG U P A 2
H39 H 0.651664 0.448562 0.003931 0.089 Uiso 0.52(3) 1 calc R U P A 2
C38 C 0.6152(17) 0.4654(6) 0.0849(5) 0.050(3) Uani 0.52(3) 1 d DG U P A 2
H38 H 0.519929 0.475436 0.079865 0.060 Uiso 0.52(3) 1 calc R U P A 2

loop_
_atom_site_aniso_label
_atom_site_aniso_U_11
_atom_site_aniso_U_22
_atom_site_aniso_U_33
_atom_site_aniso_U_23
_atom_site_aniso_U_13
_atom_site_aniso_U_12
Ru1 0.0239(2) 0.0238(2) 0.0273(3) -0.0017(2) 0.0029(2) -0.0014(2)
As2 0.0301(3) 0.0244(3) 0.0304(4) -0.0001(3) 0.0025(3) -0.0022(3)
As1 0.0311(3) 0.0269(3) 0.0346(4) 0.0018(3) 0.0040(3) -0.0024(3)
N3 0.031(3) 0.028(3) 0.032(3) -0.005(2) 0.000(2) -0.001(2)
N2 0.025(3) 0.039(3) 0.040(3) -0.003(3) -0.004(2) -0.002(2)
N1 0.030(3) 0.029(3) 0.031(3) 0.001(2) 0.006(2) -0.003(2)
C8 0.027(3) 0.035(4) 0.042(4) 0.001(3) -0.002(3) -0.001(3)
C9 0.037(4) 0.050(5) 0.055(5) 0.003(4) -0.005(4) -0.009(3)
C10 0.030(4) 0.052(5) 0.071(6) 0.012(4) 0.009(4) 0.013(3)
C11 0.038(4) 0.040(4) 0.048(4) 0.000(3) 0.017(3) 0.004(3)
C12 0.034(3) 0.027(3) 0.040(4) 0.002(3) 0.011(3) 0.000(3)
C13 0.040(4) 0.035(4) 0.038(4) -0.003(3) 0.012(3) -0.003(3)
C14 0.060(5) 0.058(5) 0.045(5) -0.010(4) 0.013(4) 0.008(4)
C15 0.084(6) 0.056(5) 0.058(5) -0.011(4) 0.036(5) 0.008(5)
C16 0.051(5) 0.058(5) 0.063(5) 0.005(4) 0.019(4) 0.014(4)
O1 0.052(3) 0.069(4) 0.054(3) -0.009(3) -0.025(3) -0.009(3)
C49 0.032(3) 0.031(3) 0.033(4) 0.001(3) 0.003(3) -0.005(3)
O2 0.062(4) 0.063(4) 0.063(4) -0.016(3) -0.008(3) -0.018(3)
C43 0.032(3) 0.025(3) 0.037(4) -0.001(3) 0.002(3) -0.001(3)
C7 0.039(4) 0.029(3) 0.028(3) 0.000(3) -0.002(3) -0.003(3)
C17 0.040(4) 0.031(3) 0.036(4) -0.002(3) 0.010(3) -0.002(3)
C6 0.037(4) 0.028(3) 0.032(4) -0.005(3) 0.004(3) -0.002(3)
C25 0.039(4) 0.027(3) 0.040(4) 0.007(3) -0.003(3) -0.001(3)
C31 0.041(4) 0.029(3) 0.034(4) 0.003(3) 0.002(3) 0.004(3)
C54 0.046(4) 0.041(4) 0.042(4) 0.009(3) 0.004(3) 0.003(3)
C60 0.034(4) 0.038(4) 0.047(4) 0.004(3) 0.004(3) -0.002(3)
C37A 0.033(2) 0.0332(19) 0.034(2) -0.0001(7) 0.0010(7) -0.0002(7)
C42A 0.042(2) 0.042(2) 0.042(2) 0.0004(7) 0.0008(7) -0.0003(7)
C41A 0.053(3) 0.053(3) 0.053(3) 0.0000(7) 0.0011(7) 0.0002(7)
C40A 0.066(3) 0.066(3) 0.066(3) -0.0002(7) 0.0013(7) 0.0001(7)
C39A 0.074(4) 0.074(4) 0.074(4) -0.0003(7) 0.0013(7) 0.0001(7)
C38A 0.050(3) 0.051(3) 0.050(3) -0.0003(7) 0.0012(7) 0.0000(7)
C48 0.052(4) 0.040(4) 0.040(4) -0.007(3) 0.011(4) -0.009(3)
C55 0.034(3) 0.026(3) 0.046(4) 0.002(3) -0.005(3) -0.002(3)
C18 0.047(4) 0.036(4) 0.044(4) -0.011(3) -0.001(3) -0.007(3)
C1 0.032(3) 0.024(3) 0.033(4) 0.001(3) 0.007(3) 0.002(3)
C50 0.033(4) 0.046(4) 0.040(4) 0.009(3) 0.007(3) 0.001(3)
C5 0.056(5) 0.036(4) 0.045(4) -0.008(3) 0.011(4) 0.003(4)
C3 0.041(4) 0.045(4) 0.057(5) 0.001(4) 0.008(4) 0.013(3)
C30 0.056(5) 0.025(3) 0.049(4) 0.000(3) 0.000(4) -0.002(3)
C2 0.035(4) 0.033(4) 0.043(4) 0.000(3) 0.000(3) 0.003(3)
C47 0.053(5) 0.057(5) 0.043(4) -0.016(4) 0.005(4) 0.003(4)
C4 0.052(5) 0.047(5) 0.063(5) -0.010(4) 0.019(4) 0.013(4)
C19 0.057(5) 0.041(4) 0.036(4) -0.014(3) -0.005(4) 0.006(4)
C53 0.072(6) 0.058(5) 0.038(4) 0.008(4) 0.010(4) -0.001(4)
C56 0.053(5) 0.038(4) 0.048(5) -0.005(3) -0.002(4) 0.005(4)
C32 0.054(5) 0.037(4) 0.049(5) 0.009(3) -0.006(4) -0.003(3)
C59 0.048(4) 0.063(5) 0.050(5) 0.012(4) -0.009(4) -0.004(4)
C51 0.047(5) 0.055(5) 0.064(5) -0.009(4) 0.014(4) 0.012(4)
C26 0.042(4) 0.042(4) 0.077(6) -0.003(4) -0.002(4) -0.009(4)
C20 0.068(5) 0.054(5) 0.043(5) 0.000(4) -0.003(4) -0.002(4)
C33 0.085(6) 0.035(4) 0.058(5) 0.011(4) -0.013(5) -0.004(4)
C24 0.059(5) 0.064(6) 0.052(5) -0.011(4) -0.005(4) 0.011(4)
C52 0.054(5) 0.069(6) 0.041(4) 0.002(4) 0.018(4) -0.001(4)
C57 0.050(5) 0.050(5) 0.077(6) 0.002(4) 0.009(4) 0.027(4)
C58 0.033(4) 0.063(5) 0.072(6) 0.009(5) -0.007(4) 0.007(4)
C29 0.084(7) 0.041(5) 0.062(6) -0.007(4) 0.002(5) 0.004(4)
C36 0.054(5) 0.049(5) 0.074(6) 0.021(4) -0.002(4) -0.007(4)
C44 0.057(5) 0.056(5) 0.045(5) -0.009(4) 0.012(4) -0.025(4)
C28 0.078(6) 0.039(5) 0.089(7) -0.008(5) -0.027(6) -0.017(5)
C27 0.048(5) 0.045(5) 0.107(8) -0.010(5) -0.014(5) -0.013(4)
C46 0.066(5) 0.048(5) 0.057(5) -0.006(4) -0.003(4) -0.020(4)
C34 0.068(6) 0.050(5) 0.066(6) 0.004(4) -0.024(5) 0.011(4)
C35 0.039(4) 0.071(6) 0.101(8) 0.031(6) -0.022(5) -0.005(4)
C45 0.096(7) 0.060(6) 0.067(6) -0.010(5) 0.006(5) -0.048(5)
C21 0.106(8) 0.064(6) 0.049(5) 0.000(5) -0.005(5) -0.022(6)
C23 0.084(7) 0.072(7) 0.060(6) -0.004(5) -0.023(5) 0.024(6)
C22 0.127(10) 0.058(6) 0.051(6) 0.001(5) -0.016(6) 0.012(6)
C1T 0.141(9) 0.226(10) 0.267(18) 0.089(11) 0.022(11) -0.023(7)
C6T 0.152(8) 0.215(12) 0.204(17) 0.062(11) 0.033(10) -0.021(7)
C5T 0.163(10) 0.203(10) 0.187(16) 0.046(9) 0.024(10) -0.023(8)
C4T 0.160(9) 0.177(10) 0.167(12) 0.013(9) 0.036(10) -0.009(7)
C3T 0.152(8) 0.192(12) 0.253(16) 0.052(11) 0.014(11) -0.014(8)
C2T 0.143(9) 0.217(10) 0.303(18) 0.088(9) 0.008(11) -0.020(8)
C5S 0.141(9) 0.226(10) 0.267(18) 0.089(11) 0.022(11) -0.023(7)
C6S 0.143(9) 0.217(10) 0.303(18) 0.088(9) 0.008(11) -0.020(8)
C1S 0.152(8) 0.192(12) 0.253(16) 0.052(11) 0.014(11) -0.014(8)
C2S 0.160(9) 0.177(10) 0.167(12) 0.013(9) 0.036(10) -0.009(7)
C3S 0.163(10) 0.203(10) 0.187(16) 0.046(9) 0.024(10) -0.023(8)
C4S 0.152(8) 0.215(12) 0.204(17) 0.062(11) 0.033(10) -0.021(7)
C37 0.033(2) 0.0332(19) 0.034(2) -0.0001(7) 0.0010(7) -0.0002(7)
C42 0.042(2) 0.042(2) 0.042(2) 0.0004(7) 0.0008(7) -0.0003(7)
C41 0.053(3) 0.053(3) 0.053(3) 0.0000(7) 0.0011(7) 0.0002(7)
C40 0.066(3) 0.066(3) 0.066(3) -0.0002(7) 0.0013(7) 0.0001(7)
C39 0.074(4) 0.074(4) 0.074(4) -0.0003(7) 0.0013(7) 0.0001(7)
C38 0.050(3) 0.051(3) 0.050(3) -0.0003(7) 0.0012(7) 0.0000(7)

loop_
_atom_type_symbol
_atom_type_description
_atom_type_scat_dispersion_real
_atom_type_scat_dispersion_imag
_atom_type_scat_source
C C 0.0033 0.0016 'International Tables Vol C Tables 4.2.6.8 and 6.1.1.4'
H H 0.0000 0.0000 'International Tables Vol C Tables 4.2.6.8 and 6.1.1.4'
As As 0.0499 2.0058 'International Tables Vol C Tables 4.2.6.8 and 6.1.1.4'
N N 0.0061 0.0033 'International Tables Vol C Tables 4.2.6.8 and 6.1.1.4'
O O 0.0106 0.0060 'International Tables Vol C Tables 4.2.6.8 and 6.1.1.4'
Ru Ru -1.2594 0.8363 'International Tables Vol C Tables 4.2.6.8 and 6.1.1.4'

loop_
_geom_angle_atom_site_label_1
_geom_angle_atom_site_label_2
_geom_angle_atom_site_label_3
_geom_angle
_geom_angle_site_symmetry_1
_geom_angle_site_symmetry_3
_geom_angle_publ_flag
C17 Ru1 N3 172.1(2) . . ?
C17 Ru1 C1 93.3(3) . . ?
N3 Ru1 C1 79.0(2) . . ?
C17 Ru1 N1 112.6(2) . . ?
C1 Ru1 N1 154.10(19) . . ?
C17 Ru1 As1 91.9(2) . . ?
N3 Ru1 As1 89.65(14) . . ?
C1 Ru1 As1 90.98(16) . . ?
N1 Ru1 As1 86.61(9) . . ?
C17 Ru1 As2 90.2(2) . . ?
N3 Ru1 As2 89.00(14) . . ?
C1 Ru1 As2 94.76(16) . . ?
N1 Ru1 As2 87.14(9) . . ?
As1 Ru1 As2 173.75(3) . . ?
C55 As2 C49 99.6(3) . . ?
C55 As2 C43 102.2(3) . . ?
C49 As2 C43 100.8(3) . . ?
C55 As2 Ru1 111.16(19) . . ?
C49 As2 Ru1 123.77(19) . . ?
C43 As2 Ru1 116.18(19) . . ?
C31 As1 C37A 103.5(5) . . ?
C31 As1 C25 99.0(3) . . ?
C37A As1 C25 101.4(5) . . ?
C31 As1 C37 96.8(4) . . ?
C25 As1 C37 108.5(5) . . ?
C31 As1 Ru1 120.8(2) . . ?
C37A As1 Ru1 113.0(4) . . ?
C25 As1 Ru1 116.36(19) . . ?
C37 As1 Ru1 112.9(4) . . ?
C7 N3 N2 120.4(5) . . ?
C7 N3 Ru1 119.4(4) . . ?
N2 N3 Ru1 120.2(4) . . ?
C8 N2 N3 113.0(4) . . ?
C8 N1 C12 120.0 . . ?
C8 N1 Ru1 108.45(13) . . ?
C12 N1 Ru1 131.28(13) . . ?
N2 C8 N1 122.8(3) . . ?
N2 C8 C9 117.2(3) . . ?
N1 C8 C9 120.0 . . ?
C10 C9 C8 120.0 . . ?
C10 C9 H9 120.0 . . ?
C8 C9 H9 120.0 . . ?
C11 C10 C9 120.0 . . ?
C11 C10 H10 120.0 . . ?
C9 C10 H10 120.0 . . ?
C10 C11 C12 120.0 . . ?
C10 C11 C16 120.0 . . ?
C12 C11 C16 120.0 . . ?
C13 C12 C11 120.0 . . ?
C13 C12 N1 120.0 . . ?
C11 C12 N1 120.0 . . ?
C14 C13 C12 120.0 . . ?
C14 C13 H13 120.0 . . ?
C12 C13 H13 120.0 . . ?
C13 C14 C15 120.0 . . ?
C13 C14 H14 120.0 . . ?
C15 C14 H14 120.0 . . ?
C16 C15 C14 120.0 . . ?
C16 C15 H15 120.0 . . ?
C14 C15 H15 120.0 . . ?
C15 C16 C11 120.0 . . ?
C15 C16 H16 120.0 . . ?
C11 C16 H16 120.0 . . ?
C50 C49 C54 119.1(6) . . ?
C50 C49 As2 120.7(5) . . ?
C54 C49 As2 120.1(5) . . ?
C18 O2 H2 109.5 . . ?
C44 C43 C48 118.1(6) . . ?
C44 C43 As2 123.1(5) . . ?
C48 C43 As2 118.7(5) . . ?
N3 C7 C6 112.7(5) . . ?
N3 C7 C18 122.6(6) . . ?
C6 C7 C18 124.7(6) . . ?
O1 C17 Ru1 174.6(6) . . ?
C5 C6 C1 120.0(6) . . ?
C5 C6 C7 122.7(6) . . ?
C1 C6 C7 117.3(5) . . ?
C26 C25 C30 118.4(7) . . ?
C26 C25 As1 125.4(6) . . ?
C30 C25 As1 116.2(5) . . ?
C36 C31 C32 117.3(6) . . ?
C36 C31 As1 123.5(5) . . ?
C32 C31 As1 119.2(5) . . ?
C53 C54 C49 121.0(7) . . ?
C53 C54 H54 119.5 . . ?
C49 C54 H54 119.5 . . ?
C59 C60 C55 119.6(7) . . ?
C59 C60 H60 120.2 . . ?
C55 C60 H60 120.2 . . ?
C42A C37A C38A 120.0 . . ?
C42A C37A As1 122.7(6) . . ?
C38A C37A As1 117.1(6) . . ?
C41A C42A C37A 120.0 . . ?
C41A C42A H42A 120.0 . . ?
C37A C42A H42A 120.0 . . ?
C42A C41A C40A 120.0 . . ?
C42A C41A H41A 120.0 . . ?
C40A C41A H41A 120.0 . . ?
C39A C40A C41A 120.0 . . ?
C39A C40A H40A 120.0 . . ?
C41A C40A H40A 120.0 . . ?
C38A C39A C40A 120.0 . . ?
C38A C39A H39A 120.0 . . ?
C40A C39A H39A 120.0 . . ?
C39A C38A C37A 120.0 . . ?
C39A C38A H38A 120.0 . . ?
C37A C38A H38A 120.0 . . ?
C47 C48 C43 121.1(7) . . ?
C47 C48 H48 119.5 . . ?
C43 C48 H48 119.5 . . ?
C56 C55 C60 120.1(6) . . ?
C56 C55 As2 121.3(5) . . ?
C60 C55 As2 118.3(5) . . ?
O2 C18 C7 111.5(6) . . ?
O2 C18 C19 113.1(6) . . ?
C7 C18 C19 111.0(5) . . ?
O2 C18 H18 106.9 . . ?
C7 C18 H18 106.9 . . ?
C19 C18 H18 106.9 . . ?
C2 C1 C6 117.0(6) . . ?
C2 C1 Ru1 131.4(5) . . ?
C6 C1 Ru1 111.6(4) . . ?
C51 C50 C49 119.7(7) . . ?
C51 C50 H50 120.2 . . ?
C49 C50 H50 120.2 . . ?
C4 C5 C6 121.2(7) . . ?
C4 C5 H5 119.4 . . ?
C6 C5 H5 119.4 . . ?
C4 C3 C2 121.8(7) . . ?
C4 C3 H3 119.1 . . ?
C2 C3 H3 119.1 . . ?
C29 C30 C25 120.0(7) . . ?
C29 C30 H30 120.0 . . ?
C25 C30 H30 120.0 . . ?
C1 C2 C3 121.5(7) . . ?
C1 C2 H2A 119.3 . . ?
C3 C2 H2A 119.3 . . ?
C48 C47 C46 120.2(7) . . ?
C48 C47 H47 119.9 . . ?
C46 C47 H47 119.9 . . ?
C3 C4 C5 118.5(7) . . ?
C3 C4 H4 120.7 . . ?
C5 C4 H4 120.7 . . ?
C24 C19 C20 117.8(8) . . ?
C24 C19 C18 121.8(7) . . ?
C20 C19 C18 120.4(7) . . ?
C52 C53 C54 119.1(7) . . ?
C52 C53 H53 120.4 . . ?
C54 C53 H53 120.4 . . ?
C55 C56 C57 119.5(7) . . ?
C55 C56 H56 120.2 . . ?
C57 C56 H56 120.2 . . ?
C33 C32 C31 120.7(7) . . ?
C33 C32 H32 119.6 . . ?
C31 C32 H32 119.6 . . ?
C58 C59 C60 120.6(8) . . ?
C58 C59 H59 119.7 . . ?
C60 C59 H59 119.7 . . ?
C52 C51 C50 120.6(7) . . ?
C52 C51 H51 119.7 . . ?
C50 C51 H51 119.7 . . ?
C25 C26 C27 121.3(8) . . ?
C25 C26 H26 119.4 . . ?
C27 C26 H26 119.4 . . ?
C21 C20 C19 122.1(9) . . ?
C21 C20 H20 118.9 . . ?
C19 C20 H20 118.9 . . ?
C32 C33 C34 120.0(7) . . ?
C32 C33 H33 120.0 . . ?
C34 C33 H33 120.0 . . ?
C19 C24 C23 121.2(9) . . ?
C19 C24 H24 119.4 . . ?
C23 C24 H24 119.4 . . ?
C53 C52 C51 120.5(7) . . ?
C53 C52 H52 119.8 . . ?
C51 C52 H52 119.8 . . ?
C58 C57 C56 119.6(7) . . ?
C58 C57 H57 120.2 . . ?
C56 C57 H57 120.2 . . ?
C59 C58 C57 120.6(7) . . ?
C59 C58 H58 119.7 . . ?
C57 C58 H58 119.7 . . ?
C30 C29 C28 119.8(8) . . ?
C30 C29 H29 120.1 . . ?
C28 C29 H29 120.1 . . ?
C35 C36 C31 122.1(7) . . ?
C35 C36 H36 118.9 . . ?
C31 C36 H36 118.9 . . ?
C43 C44 C45 120.5(7) . . ?
C43 C44 H44 119.8 . . ?
C45 C44 H44 119.8 . . ?
C27 C28 C29 120.8(8) . . ?
C27 C28 H28 119.6 . . ?
C29 C28 H28 119.6 . . ?
C28 C27 C26 119.7(8) . . ?
C28 C27 H27 120.2 . . ?
C26 C27 H27 120.2 . . ?
C45 C46 C47 118.6(7) . . ?
C45 C46 H46 120.7 . . ?
C47 C46 H46 120.7 . . ?
C35 C34 C33 120.2(8) . . ?
C35 C34 H34 119.9 . . ?
C33 C34 H34 119.9 . . ?
C34 C35 C36 119.7(8) . . ?
C34 C35 H35 120.2 . . ?
C36 C35 H35 120.2 . . ?
C46 C45 C44 121.6(8) . . ?
C46 C45 H45 119.2 . . ?
C44 C45 H45 119.2 . . ?
C20 C21 C22 118.7(10) . . ?
C20 C21 H21 120.6 . . ?
C22 C21 H21 120.6 . . ?
C22 C23 C24 120.6(9) . . ?
C22 C23 H23 119.7 . . ?
C24 C23 H23 119.7 . . ?
C23 C22 C21 119.6(9) . . ?
C23 C22 H22 120.2 . . ?
C21 C22 H22 120.2 . . ?
C6T C1T C2T 120.0 . . ?
C6T C1T H1T 120.0 . . ?
C2T C1T H1T 120.0 . . ?
C1T C6T C5T 120.0 . . ?
C1T C6T H6T 120.0 . . ?
C5T C6T H6T 120.0 . . ?
C4T C5T C6T 120.0 . . ?
C4T C5T H5T 120.0 . . ?
C6T C5T H5T 120.0 . . ?
C5T C4T C3T 120.0 . . ?
C5T C4T H4T 120.0 . . ?
C3T C4T H4T 120.0 . . ?
C4T C3T C2T 120.0 . . ?
C4T C3T H3T 120.0 . . ?
C2T C3T H3T 120.0 . . ?
C3T C2T C1T 120.0 . . ?
C3T C2T H2T 120.0 . . ?
C1T C2T H2T 120.0 . . ?
C6S C5S C4S 120.0 . . ?
C6S C5S H5S 120.0 . . ?
C4S C5S H5S 120.0 . . ?
C1S C6S C5S 120.0 . . ?
C1S C6S H6S 120.0 . . ?
C5S C6S H6S 120.0 . . ?
C2S C1S C6S 120.0 . . ?
C2S C1S H1S 120.0 . . ?
C6S C1S H1S 120.0 . . ?
C1S C2S C3S 120.0 . . ?
C1S C2S H2S 120.0 . . ?
C3S C2S H2S 120.0 . . ?
C4S C3S C2S 120.0 . . ?
C4S C3S H3S 120.0 . . ?
C2S C3S H3S 120.0 . . ?
C3S C4S C5S 120.0 . . ?
C3S C4S H4S 120.0 . . ?
C5S C4S H4S 120.0 . . ?
C42 C37 C38 120.0 . . ?
C42 C37 As1 120.0(5) . . ?
C38 C37 As1 119.9(5) . . ?
C37 C42 C41 120.0 . . ?
C37 C42 H42 120.0 . . ?
C41 C42 H42 120.0 . . ?
C40 C41 C42 120.0 . . ?
C40 C41 H41 120.0 . . ?
C42 C41 H41 120.0 . . ?
C41 C40 C39 120.0 . . ?
C41 C40 H40 120.0 . . ?
C39 C40 H40 120.0 . . ?
C40 C39 C38 120.0 . . ?
C40 C39 H39 120.0 . . ?
C38 C39 H39 120.0 . . ?
C39 C38 C37 120.0 . . ?
C39 C38 H38 120.0 . . ?
C37 C38 H38 120.0 . . ?

loop_
_geom_bond_atom_site_label_1
_geom_bond_atom_site_label_2
_geom_bond_distance
_geom_bond_site_symmetry_2
_geom_bond_publ_flag
Ru1 C17 1.856(7) . ?
Ru1 N3 2.062(5) . ?
Ru1 C1 2.071(6) . ?
Ru1 N1 2.233(2) . ?
Ru1 As1 2.4661(8) . ?
Ru1 As2 2.4994(8) . ?
As2 C55 1.960(6) . ?
As2 C49 1.961(6) . ?
As2 C43 1.963(6) . ?
As1 C31 1.950(6) . ?
As1 C37A 1.953(7) . ?
As1 C25 1.954(7) . ?
As1 C37 1.983(7) . ?
N3 C7 1.312(8) . ?
N3 N2 1.371(7) . ?
N2 C8 1.331(6) . ?
N1 C8 1.3900 . ?
N1 C12 1.3900 . ?
C8 C9 1.3900 . ?
C9 C10 1.3900 . ?
C9 H9 0.9500 . ?
C10 C11 1.3900 . ?
C10 H10 0.9500 . ?
C11 C12 1.3900 . ?
C11 C16 1.3900 . ?
C12 C13 1.3900 . ?
C13 C14 1.3900 . ?
C13 H13 0.9500 . ?
C14 C15 1.3900 . ?
C14 H14 0.9500 . ?
C15 C16 1.3900 . ?
C15 H15 0.9500 . ?
C16 H16 0.9500 . ?
O1 C17 1.153(8) . ?
C49 C50 1.383(9) . ?
C49 C54 1.387(9) . ?
O2 C18 1.414(8) . ?
O2 H2 0.8400 . ?
C43 C44 1.363(9) . ?
C43 C48 1.395(9) . ?
C7 C6 1.462(9) . ?
C7 C18 1.514(9) . ?
C6 C5 1.411(9) . ?
C6 C1 1.437(8) . ?
C25 C26 1.377(9) . ?
C25 C30 1.398(9) . ?
C31 C36 1.378(10) . ?
C31 C32 1.395(9) . ?
C54 C53 1.382(10) . ?
C54 H54 0.9500 . ?
C60 C59 1.382(10) . ?
C60 C55 1.389(9) . ?
C60 H60 0.9500 . ?
C37A C42A 1.3900 . ?
C37A C38A 1.3900 . ?
C42A C41A 1.3900 . ?
C42A H42A 0.9500 . ?
C41A C40A 1.3900 . ?
C41A H41A 0.9500 . ?
C40A C39A 1.3900 . ?
C40A H40A 0.9500 . ?
C39A C38A 1.3900 . ?
C39A H39A 0.9500 . ?
C38A H38A 0.9500 . ?
C48 C47 1.368(10) . ?
C48 H48 0.9500 . ?
C55 C56 1.383(9) . ?
C18 C19 1.538(10) . ?
C18 H18 1.0000 . ?
C1 C2 1.394(8) . ?
C50 C51 1.378(10) . ?
C50 H50 0.9500 . ?
C5 C4 1.389(10) . ?
C5 H5 0.9500 . ?
C3 C4 1.375(10) . ?
C3 C2 1.397(9) . ?
C3 H3 0.9500 . ?
C30 C29 1.383(10) . ?
C30 H30 0.9500 . ?
C2 H2A 0.9500 . ?
C47 C46 1.379(10) . ?
C47 H47 0.9500 . ?
C4 H4 0.9500 . ?
C19 C24 1.369(10) . ?
C19 C20 1.388(11) . ?
C53 C52 1.370(11) . ?
C53 H53 0.9500 . ?
C56 C57 1.400(10) . ?
C56 H56 0.9500 . ?
C32 C33 1.377(10) . ?
C32 H32 0.9500 . ?
C59 C58 1.364(11) . ?
C59 H59 0.9500 . ?
C51 C52 1.375(11) . ?
C51 H51 0.9500 . ?
C26 C27 1.388(11) . ?
C26 H26 0.9500 . ?
C20 C21 1.377(11) . ?
C20 H20 0.9500 . ?
C33 C34 1.382(11) . ?
C33 H33 0.9500 . ?
C24 C23 1.395(12) . ?
C24 H24 0.9500 . ?
C52 H52 0.9500 . ?
C57 C58 1.381(11) . ?
C57 H57 0.9500 . ?
C58 H58 0.9500 . ?
C29 C28 1.383(12) . ?
C29 H29 0.9500 . ?
C36 C35 1.378(10) . ?
C36 H36 0.9500 . ?
C44 C45 1.377(10) . ?
C44 H44 0.9500 . ?
C28 C27 1.351(12) . ?
C28 H28 0.9500 . ?
C27 H27 0.9500 . ?
C46 C45 1.362(11) . ?
C46 H46 0.9500 . ?
C34 C35 1.353(11) . ?
C34 H34 0.9500 . ?
C35 H35 0.9500 . ?
C45 H45 0.9500 . ?
C21 C22 1.411(13) . ?
C21 H21 0.9500 . ?
C23 C22 1.351(13) . ?
C23 H23 0.9500 . ?
C22 H22 0.9500 . ?
C1T C6T 1.3900 . ?
C1T C2T 1.3900 . ?
C1T H1T 0.9500 . ?
C6T C5T 1.3900 . ?
C6T H6T 0.9500 . ?
C5T C4T 1.3900 . ?
C5T H5T 0.9500 . ?
C4T C3T 1.3900 . ?
C4T H4T 0.9500 . ?
C3T C2T 1.3900 . ?
C3T H3T 0.9500 . ?
C2T H2T 0.9500 . ?
C5S C6S 1.3900 . ?
C5S C4S 1.3900 . ?
C5S H5S 0.9500 . ?
C6S C1S 1.3900 . ?
C6S H6S 0.9500 . ?
C1S C2S 1.3900 . ?
C1S H1S 0.9500 . ?
C2S C3S 1.3900 . ?
C2S H2S 0.9500 . ?
C3S C4S 1.3900 . ?
C3S H3S 0.9500 . ?
C4S H4S 0.9500 . ?
C37 C42 1.3900 . ?
C37 C38 1.3900 . ?
C42 C41 1.3900 . ?
C42 H42 0.9500 . ?
C41 C40 1.3900 . ?
C41 H41 0.9500 . ?
C40 C39 1.3900 . ?
C40 H40 0.9500 . ?
C39 C38 1.3900 . ?
C39 H39 0.9500 . ?
C38 H38 0.9500 . ?

loop_
_geom_hbond_atom_site_label_D
_geom_hbond_atom_site_label_H
_geom_hbond_atom_site_label_A
_geom_hbond_distance_DH
_geom_hbond_distance_HA
_geom_hbond_distance_DA
_geom_hbond_angle_DHA
_geom_hbond_site_symmetry_A
_geom_hbond_publ_flag
O2 H2 N3 0.84 2.49 2.886(7) 110.2 . yes
O2 H2 N2 0.84 1.96 2.661(7) 140.5 . yes

loop_
_geom_torsion_atom_site_label_1
_geom_torsion_atom_site_label_2
_geom_torsion_atom_site_label_3
_geom_torsion_atom_site_label_4
_geom_torsion
_geom_torsion_site_symmetry_1
_geom_torsion_site_symmetry_2
_geom_torsion_site_symmetry_3
_geom_torsion_site_symmetry_4
_geom_torsion_publ_flag
C7 N3 N2 C8 178.0(5) . . . . ?
Ru1 N3 N2 C8 -2.8(6) . . . . ?
N3 N2 C8 N1 6.6(6) . . . . ?
N3 N2 C8 C9 -174.8(4) . . . . ?
C12 N1 C8 N2 178.5(4) . . . . ?
Ru1 N1 C8 N2 -6.8(3) . . . . ?
C12 N1 C8 C9 0.0 . . . . ?
Ru1 N1 C8 C9 174.68(19) . . . . ?
N2 C8 C9 C10 -178.6(4) . . . . ?
N1 C8 C9 C10 0.0 . . . . ?
C8 C9 C10 C11 0.0 . . . . ?
C9 C10 C11 C12 0.0 . . . . ?
C9 C10 C11 C16 180.0 . . . . ?
C10 C11 C12 C13 180.0 . . . . ?
C16 C11 C12 C13 0.0 . . . . ?
C10 C11 C12 N1 0.0 . . . . ?
C16 C11 C12 N1 180.0 . . . . ?
C8 N1 C12 C13 180.0 . . . . ?
Ru1 N1 C12 C13 6.7(2) . . . . ?
C8 N1 C12 C11 0.0 . . . . ?
Ru1 N1 C12 C11 -173.3(2) . . . . ?
C11 C12 C13 C14 0.0 . . . . ?
N1 C12 C13 C14 180.0 . . . . ?
C12 C13 C14 C15 0.0 . . . . ?
C13 C14 C15 C16 0.0 . . . . ?
C14 C15 C16 C11 0.0 . . . . ?
C10 C11 C16 C15 180.0 . . . . ?
C12 C11 C16 C15 0.0 . . . . ?
N2 N3 C7 C6 177.9(5) . . . . ?
Ru1 N3 C7 C6 -1.3(7) . . . . ?
N2 N3 C7 C18 -1.6(9) . . . . ?
Ru1 N3 C7 C18 179.1(4) . . . . ?
N3 C7 C6 C5 -179.8(6) . . . . ?
C18 C7 C6 C5 -0.2(10) . . . . ?
N3 C7 C6 C1 0.8(8) . . . . ?
C18 C7 C6 C1 -179.6(6) . . . . ?
C50 C49 C54 C53 -0.5(11) . . . . ?
As2 C49 C54 C53 -176.7(6) . . . . ?
C38A C37A C42A C41A 0.0 . . . . ?
As1 C37A C42A C41A 174.4(11) . . . . ?
C37A C42A C41A C40A 0.0 . . . . ?
C42A C41A C40A C39A 0.0 . . . . ?
C41A C40A C39A C38A 0.0 . . . . ?
C40A C39A C38A C37A 0.0 . . . . ?
C42A C37A C38A C39A 0.0 . . . . ?
As1 C37A C38A C39A -174.7(10) . . . . ?
C44 C43 C48 C47 -0.4(11) . . . . ?
As2 C43 C48 C47 177.0(6) . . . . ?
C59 C60 C55 C56 1.9(10) . . . . ?
C59 C60 C55 As2 -172.5(5) . . . . ?
N3 C7 C18 O2 42.7(9) . . . . ?
C6 C7 C18 O2 -136.8(7) . . . . ?
N3 C7 C18 C19 -84.4(8) . . . . ?
C6 C7 C18 C19 96.1(8) . . . . ?
C5 C6 C1 C2 0.7(9) . . . . ?
C7 C6 C1 C2 -179.9(6) . . . . ?
C5 C6 C1 Ru1 -179.4(5) . . . . ?
C7 C6 C1 Ru1 0.0(7) . . . . ?
C54 C49 C50 C51 1.2(10) . . . . ?
As2 C49 C50 C51 177.4(5) . . . . ?
C1 C6 C5 C4 0.5(10) . . . . ?
C7 C6 C5 C4 -178.8(7) . . . . ?
C26 C25 C30 C29 1.2(11) . . . . ?
As1 C25 C30 C29 -179.5(6) . . . . ?
C6 C1 C2 C3 -1.4(10) . . . . ?
Ru1 C1 C2 C3 178.7(5) . . . . ?
C4 C3 C2 C1 0.9(11) . . . . ?
C43 C48 C47 C46 -0.5(12) . . . . ?
C2 C3 C4 C5 0.4(12) . . . . ?
C6 C5 C4 C3 -1.1(11) . . . . ?
O2 C18 C19 C24 -3.1(9) . . . . ?
C7 C18 C19 C24 123.1(7) . . . . ?
O2 C18 C19 C20 175.8(6) . . . . ?
C7 C18 C19 C20 -58.0(9) . . . . ?
C49 C54 C53 C52 -0.5(12) . . . . ?
C60 C55 C56 C57 -1.4(11) . . . . ?
As2 C55 C56 C57 172.7(6) . . . . ?
C36 C31 C32 C33 -0.9(11) . . . . ?
As1 C31 C32 C33 178.6(6) . . . . ?
C55 C60 C59 C58 -1.0(11) . . . . ?
C49 C50 C51 C52 -1.1(12) . . . . ?
C30 C25 C26 C27 -0.6(11) . . . . ?
As1 C25 C26 C27 -179.8(6) . . . . ?
C24 C19 C20 C21 -1.2(12) . . . . ?
C18 C19 C20 C21 179.9(7) . . . . ?
C31 C32 C33 C34 1.6(12) . . . . ?
C20 C19 C24 C23 0.4(12) . . . . ?
C18 C19 C24 C23 179.3(7) . . . . ?
C54 C53 C52 C51 0.7(13) . . . . ?
C50 C51 C52 C53 0.1(13) . . . . ?
C55 C56 C57 C58 0.1(12) . . . . ?
C60 C59 C58 C57 -0.3(12) . . . . ?
C56 C57 C58 C59 0.7(12) . . . . ?
C25 C30 C29 C28 -0.9(12) . . . . ?
C32 C31 C36 C35 0.3(12) . . . . ?
As1 C31 C36 C35 -179.2(7) . . . . ?
C48 C43 C44 C45 1.3(12) . . . . ?
As2 C43 C44 C45 -175.9(7) . . . . ?
C30 C29 C28 C27 -0.2(14) . . . . ?
C29 C28 C27 C26 0.8(14) . . . . ?
C25 C26 C27 C28 -0.5(14) . . . . ?
C48 C47 C46 C45 0.4(13) . . . . ?
C32 C33 C34 C35 -1.6(14) . . . . ?
C33 C34 C35 C36 1.1(15) . . . . ?
C31 C36 C35 C34 -0.4(15) . . . . ?
C47 C46 C45 C44 0.5(15) . . . . ?
C43 C44 C45 C46 -1.4(15) . . . . ?
C19 C20 C21 C22 1.6(13) . . . . ?
C19 C24 C23 C22 -0.1(14) . . . . ?
C24 C23 C22 C21 0.6(15) . . . . ?
C20 C21 C22 C23 -1.3(14) . . . . ?
C2T C1T C6T C5T 0.0 . . . . ?
C1T C6T C5T C4T 0.0 . . . . ?
C6T C5T C4T C3T 0.0 . . . . ?
C5T C4T C3T C2T 0.0 . . . . ?
C4T C3T C2T C1T 0.0 . . . . ?
C6T C1T C2T C3T 0.0 . . . . ?
C4S C5S C6S C1S 0.0 . . . . ?
C5S C6S C1S C2S 0.0 . . . . ?
C6S C1S C2S C3S 0.0 . . . . ?
C1S C2S C3S C4S 0.0 . . . . ?
C2S C3S C4S C5S 0.0 . . . . ?
C6S C5S C4S C3S 0.0 . . . . ?
C38 C37 C42 C41 0.0 . . . . ?
As1 C37 C42 C41 176.5(10) . . . . ?
C37 C42 C41 C40 0.0 . . . . ?
C42 C41 C40 C39 0.0 . . . . ?
C41 C40 C39 C38 0.0 . . . . ?
C40 C39 C38 C37 0.0 . . . . ?
C42 C37 C38 C39 0.0 . . . . ?
As1 C37 C38 C39 -176.5(10) . . . . ?
